data_7019148
loop_
_publ_author_name
'Ikpo, Nduka'
'Hoffmann, Christian'
'Dawe, Louise N.'
'Kerton, Francesca M.'

_publ_section_title
;
 Ring-opening polymerization of \e-caprolactone by lithium
 piperazinyl-aminephenolate complexes: synthesis, characterization and
 kinetic studies.
;
_journal_issue 22
_journal_name_full 'Dalton transactions (Cambridge, England : 2003)'
_journal_page_first 6651
_journal_page_last 6660
_journal_paper_doi 10.1039/c2dt30276d
_journal_volume 41
_journal_year 2012
_chemical_formula_moiety '[(C17 H27 O1 N2) Li]3 (C1 H3 O1 H1)0.5'
_chemical_formula_sum 'C51.5 H83 Li3 N6 O3.5'
_chemical_formula_weight 863.08
_chemical_name_systematic
;
?
;
_space_group_IT_number 148
_symmetry_cell_setting trigonal
_symmetry_Int_Tables_number 148
_symmetry_space_group_name_Hall '-R 3'
_symmetry_space_group_name_H-M 'R -3 :H'
_atom_sites_solution_hydrogens geom
_atom_sites_solution_primary direct
_atom_sites_solution_secondary difmap
_audit_creation_method SHELXL-97
_cell_angle_alpha 90.00
_cell_angle_beta 90.00
_cell_angle_gamma 120.00
_cell_formula_units_Z 6
_cell_length_a 19.315(2)
_cell_length_b 19.315(2)
_cell_length_c 24.872(3)
_cell_measurement_reflns_used 10629
_cell_measurement_temperature 153(2)
_cell_measurement_theta_max 30.7181
_cell_measurement_theta_min 2.1088
_cell_volume 8035.8(15)
_computing_cell_refinement 'CrystalClear (Rigaku/MSC Inc., 2005)'
_computing_data_collection 'CrystalClear (Rigaku/MSC Inc., 2005)'
_computing_data_reduction 'CrystalClear (Rigaku/MSC Inc., 2005)'
_computing_molecular_graphics 'CrystalStructure3.7.0(Rigaku/MSC Inc.,2005)'
_computing_publication_material 'CrystalStructure3.7.0(Rigaku/MSC Inc.,2005)'
_computing_structure_refinement 'SHELXL-97 (Sheldrick, 1997)'
_computing_structure_solution 'SHELXS-97 (Sheldrick, 1990)'
_diffrn_ambient_temperature 153(2)
_diffrn_detector_area_resol_mean 14.63
_diffrn_measured_fraction_theta_full 0.994
_diffrn_measured_fraction_theta_max 0.994
_diffrn_measurement_device_type 'Rigaku Saturn'
_diffrn_measurement_method \w
_diffrn_radiation_monochromator 'Rigaku SHINE'
_diffrn_radiation_source 'fine-focus sealed tube'
_diffrn_radiation_type MoK\a
_diffrn_radiation_wavelength 0.71075
_diffrn_reflns_av_R_equivalents 0.0240
_diffrn_reflns_av_sigmaI/netI 0.0145
_diffrn_reflns_limit_h_max 23
_diffrn_reflns_limit_h_min -22
_diffrn_reflns_limit_k_max 24
_diffrn_reflns_limit_k_min -24
_diffrn_reflns_limit_l_max 31
_diffrn_reflns_limit_l_min -31
_diffrn_reflns_number 34847
_diffrn_reflns_theta_full 26.50
_diffrn_reflns_theta_max 26.50
_diffrn_reflns_theta_min 3.50
_exptl_absorpt_coefficient_mu 0.066
_exptl_absorpt_correction_T_max 0.9821
_exptl_absorpt_correction_T_min 0.9755
_exptl_absorpt_correction_type numerical
_exptl_absorpt_process_details '(T. Higashi, 2000)'
_exptl_crystal_colour Colorless
_exptl_crystal_density_diffrn 1.070
_exptl_crystal_density_method 'not measured'
_exptl_crystal_description Prism
_exptl_crystal_F_000 2826
_exptl_crystal_size_max 0.58
_exptl_crystal_size_mid 0.57
_exptl_crystal_size_min 0.54
_refine_diff_density_max 0.708
_refine_diff_density_min -0.266
_refine_diff_density_rms 0.051
_refine_ls_extinction_method none
_refine_ls_goodness_of_fit_ref 1.084
_refine_ls_hydrogen_treatment constr
_refine_ls_matrix_type full
_refine_ls_number_parameters 198
_refine_ls_number_reflns 3697
_refine_ls_number_restraints 0
_refine_ls_restrained_S_all 1.084
_refine_ls_R_factor_all 0.0596
_refine_ls_R_factor_gt 0.0589
_refine_ls_shift/su_max 0.001
_refine_ls_shift/su_mean 0.000
_refine_ls_structure_factor_coef Fsqd
_refine_ls_weighting_details 'calc w=1/[\s^2^(Fo^2^)+(0.0955P)^2^+8.5445P] where P=(Fo^2^+2Fc^2^)/3'
_refine_ls_weighting_scheme calc
_refine_ls_wR_factor_gt 0.1670
_refine_ls_wR_factor_ref 0.1677
_reflns_number_gt 3630
_reflns_number_total 3697
_reflns_threshold_expression >2sigma(I)
_cod_data_source_file c2dt30276d.txt
_cod_data_source_block 1
_cod_depositor_comments
;
The following automatic conversions were performed:

'_exptl_absorpt_correction_type' value 'Numerical' changed to
'numerical' according to
/home/saulius/struct/CIF-dictionaries/cif_core.dic dictionary named
'cif_core.dic' version 2.4.1 from 2010-06-29.

Automatic conversion script
Id: cif_fix_values 1715 2011-07-08 13:25:40Z adriana 
;
_cod_original_cell_volume 8036.0(17)
_cod_original_sg_symbol_H-M 'R -3:H'
_cod_original_formula_sum 'C51.50 H83 Li3 N6 O3.50 '
_cod_database_code 7019148

loop_
_symmetry_equiv_pos_as_xyz
'x, y, z'
'-y, x-y, z'
'-x+y, -x, z'
'x+2/3, y+1/3, z+1/3'
'-y+2/3, x-y+1/3, z+1/3'
'-x+y+2/3, -x+1/3, z+1/3'
'x+1/3, y+2/3, z+2/3'
'-y+1/3, x-y+2/3, z+2/3'
'-x+y+1/3, -x+2/3, z+2/3'
'-x, -y, -z'
'y, -x+y, -z'
'x-y, x, -z'
'-x+2/3, -y+1/3, -z+1/3'
'y+2/3, -x+y+1/3, -z+1/3'
'x-y+2/3, x+1/3, -z+1/3'
'-x+1/3, -y+2/3, -z+2/3'
'y+1/3, -x+y+2/3, -z+2/3'
'x-y+1/3, x+2/3, -z+2/3'

loop_
_atom_site_label
_atom_site_type_symbol
_atom_site_fract_x
_atom_site_fract_y
_atom_site_fract_z
_atom_site_U_iso_or_equiv
_atom_site_adp_type
_atom_site_occupancy
_atom_site_symmetry_multiplicity
_atom_site_calc_flag
_atom_site_refinement_flags
O1 O 0.55962(5) 0.30346(6) 0.02437(4) 0.0280(3) Uani 1 1 d .
O2 O -0.0022(6) 0.0550(6) 0.0728(4) 0.070(2) Uiso 0.17 1 d P
N1 N 0.58273(7) 0.44014(7) 0.09805(4) 0.0293(3) Uani 1 1 d .
N2 N 0.67807(8) 0.61005(7) 0.12088(5) 0.0344(3) Uani 1 1 d .
C1 C 0.48501(8) 0.29062(8) 0.02218(5) 0.0253(3) Uani 1 1 d .
C2 C 0.43220(8) 0.24953(8) -0.02122(5) 0.0270(3) Uani 1 1 d .
C3 C 0.46108(8) 0.22827(8) -0.07308(5) 0.0297(3) Uani 1 1 d .
C4 C 0.53538(10) 0.30305(9) -0.09491(6) 0.0384(4) Uani 1 1 d .
H1 H 0.5225 0.3454 -0.1013 0.046 Uiso 1 1 calc R
H2 H 0.5521 0.2899 -0.1288 0.046 Uiso 1 1 calc R
H3 H 0.5788 0.3215 -0.0686 0.046 Uiso 1 1 calc R
C5 C 0.48093(10) 0.16160(9) -0.06393(6) 0.0361(3) Uani 1 1 d .
H4 H 0.5244 0.1795 -0.0377 0.043 Uiso 1 1 calc R
H5 H 0.4975 0.1489 -0.0980 0.043 Uiso 1 1 calc R
H6 H 0.4335 0.1139 -0.0502 0.043 Uiso 1 1 calc R
C6 C 0.39784(10) 0.19929(12) -0.11781(6) 0.0444(4) Uani 1 1 d .
H7 H 0.4204 0.1915 -0.1510 0.053 Uiso 1 1 calc R
H8 H 0.3816 0.2393 -0.1239 0.053 Uiso 1 1 calc R
H9 H 0.3512 0.1486 -0.1071 0.053 Uiso 1 1 calc R
C7 C 0.35260(8) 0.23077(9) -0.01582(6) 0.0318(3) Uani 1 1 d .
H10 H 0.3161 0.2004 -0.0435 0.038 Uiso 1 1 calc R
C8 C 0.32358(9) 0.25398(9) 0.02774(6) 0.0360(4) Uani 1 1 d .
C9 C 0.23645(11) 0.23057(14) 0.03124(9) 0.0552(5) Uani 1 1 d .
H11 H 0.2038 0.1790 0.0133 0.066 Uiso 1 1 calc R
H12 H 0.2285 0.2714 0.0136 0.066 Uiso 1 1 calc R
H13 H 0.2206 0.2260 0.0691 0.066 Uiso 1 1 calc R
C10 C 0.37747(9) 0.29983(9) 0.06726(6) 0.0338(3) Uani 1 1 d .
H14 H 0.3599 0.3189 0.0964 0.041 Uiso 1 1 calc R
C11 C 0.45689(8) 0.31844(8) 0.06504(5) 0.0293(3) Uani 1 1 d .
C12 C 0.51171(9) 0.36211(9) 0.11131(6) 0.0330(3) Uani 1 1 d .
H15 H 0.4805 0.3710 0.1392 0.040 Uiso 1 1 calc R
H16 H 0.5303 0.3272 0.1271 0.040 Uiso 1 1 calc R
C13 C 0.55833(9) 0.49782(9) 0.08046(6) 0.0338(3) Uani 1 1 d .
H17 H 0.5234 0.5015 0.1081 0.041 Uiso 1 1 calc R
H18 H 0.5274 0.4788 0.0466 0.041 Uiso 1 1 calc R
C14 C 0.63087(10) 0.57980(9) 0.07155(6) 0.0371(4) Uani 1 1 d .
H19 H 0.6646 0.5765 0.0428 0.044 Uiso 1 1 calc R
H20 H 0.6132 0.6174 0.0596 0.044 Uiso 1 1 calc R
C15 C 0.74953(11) 0.68735(10) 0.11066(7) 0.0437(4) Uani 1 1 d .
H21 H 0.7816 0.6814 0.0825 0.052 Uiso 1 1 calc R
H22 H 0.7812 0.7066 0.1437 0.052 Uiso 1 1 calc R
H23 H 0.7337 0.7259 0.0990 0.052 Uiso 1 1 calc R
C16 C 0.70256(9) 0.55341(9) 0.13842(6) 0.0359(3) Uani 1 1 d .
H24 H 0.7334 0.5726 0.1723 0.043 Uiso 1 1 calc R
H25 H 0.7376 0.5499 0.1108 0.043 Uiso 1 1 calc R
C17 C 0.63059(9) 0.47155(9) 0.14736(6) 0.0353(3) Uani 1 1 d .
H26 H 0.6487 0.4343 0.1594 0.042 Uiso 1 1 calc R
H27 H 0.5969 0.4748 0.1761 0.042 Uiso 1 1 calc R
C18 C 0.0008(9) 0.0407(8) 0.0141(5) 0.058(3) Uiso 0.17 1 d P
Li1 Li 0.63878(14) 0.40662(14) 0.03928(10) 0.0326(5) Uani 1 1 d .

loop_
_atom_site_aniso_label
_atom_site_aniso_U_11
_atom_site_aniso_U_22
_atom_site_aniso_U_33
_atom_site_aniso_U_23
_atom_site_aniso_U_13
_atom_site_aniso_U_12
O1 0.0256(5) 0.0312(5) 0.0282(5) -0.0015(4) -0.0012(3) 0.0149(4)
N1 0.0348(6) 0.0288(6) 0.0243(6) -0.0013(4) 0.0017(4) 0.0159(5)
N2 0.0390(7) 0.0321(6) 0.0330(6) -0.0083(5) -0.0015(5) 0.0184(5)
C1 0.0265(6) 0.0248(6) 0.0257(6) 0.0036(5) 0.0028(5) 0.0136(5)
C2 0.0286(7) 0.0264(6) 0.0264(6) 0.0033(5) 0.0017(5) 0.0140(5)
C3 0.0286(7) 0.0337(7) 0.0233(6) -0.0003(5) -0.0003(5) 0.0130(6)
C4 0.0405(8) 0.0390(8) 0.0280(7) 0.0037(6) 0.0067(6) 0.0141(7)
C5 0.0423(8) 0.0379(8) 0.0297(7) -0.0048(6) 0.0010(6) 0.0212(7)
C6 0.0393(8) 0.0627(11) 0.0284(8) -0.0069(7) -0.0065(6) 0.0233(8)
C7 0.0283(7) 0.0323(7) 0.0331(7) 0.0026(5) -0.0010(5) 0.0139(6)
C8 0.0307(7) 0.0396(8) 0.0405(8) 0.0081(6) 0.0073(6) 0.0197(6)
C9 0.0338(9) 0.0761(13) 0.0581(11) 0.0011(10) 0.0076(8) 0.0293(9)
C10 0.0357(7) 0.0350(7) 0.0344(7) 0.0045(6) 0.0105(6) 0.0206(6)
C11 0.0328(7) 0.0280(6) 0.0268(7) 0.0021(5) 0.0045(5) 0.0151(6)
C12 0.0385(8) 0.0320(7) 0.0251(7) 0.0001(5) 0.0049(5) 0.0149(6)
C13 0.0388(8) 0.0336(7) 0.0319(7) -0.0042(5) -0.0029(6) 0.0203(6)
C14 0.0462(9) 0.0311(7) 0.0339(8) -0.0031(6) -0.0039(6) 0.0193(7)
C15 0.0457(9) 0.0328(8) 0.0482(9) -0.0083(7) -0.0013(7) 0.0162(7)
C16 0.0380(8) 0.0378(8) 0.0329(7) -0.0061(6) -0.0030(6) 0.0198(7)
C17 0.0411(8) 0.0381(8) 0.0267(7) -0.0018(6) -0.0024(6) 0.0199(7)
Li1 0.0301(11) 0.0314(12) 0.0337(12) -0.0012(9) 0.0018(9) 0.0134(10)

loop_
_atom_type_symbol
_atom_type_description
_atom_type_scat_dispersion_real
_atom_type_scat_dispersion_imag
_atom_type_scat_source
C C 0.0033 0.0016 'International Tables Vol C Tables 4.2.6.8 and 6.1.1.4'
H H 0.0000 0.0000 'International Tables Vol C Tables 4.2.6.8 and 6.1.1.4'
Li Li -0.0003 0.0001 'International Tables Vol C Tables 4.2.6.8 and 6.1.1.4'
N N 0.0061 0.0033 'International Tables Vol C Tables 4.2.6.8 and 6.1.1.4'
O O 0.0106 0.0060 'International Tables Vol C Tables 4.2.6.8 and 6.1.1.4'

loop_
_geom_angle_atom_site_label_1
_geom_angle_atom_site_label_2
_geom_angle_atom_site_label_3
_geom_angle
_geom_angle_site_symmetry_1
_geom_angle_site_symmetry_3
C1 O1 Li1 128.70(11) . 2_655
C1 O1 Li1 116.33(11) . .
Li1 O1 Li1 110.93(15) 2_655 .
C17 N1 C13 107.91(11) . .
C17 N1 C12 107.76(11) . .
C13 N1 C12 110.56(11) . .
C17 N1 Li1 113.07(11) . .
C13 N1 Li1 115.71(11) . .
C12 N1 Li1 101.47(10) . .
C16 N2 C15 108.85(13) . .
C16 N2 C14 108.77(11) . .
C15 N2 C14 110.07(13) . .
O1 C1 C11 118.74(12) . .
O1 C1 C2 122.72(11) . .
C11 C1 C2 118.54(12) . .
C11 C1 Li1 92.16(10) . .
C2 C1 Li1 139.68(10) . .
C7 C2 C1 117.40(12) . .
C7 C2 C3 120.60(12) . .
C1 C2 C3 121.97(12) . .
C5 C3 C6 106.79(12) . .
C5 C3 C4 109.47(12) . .
C6 C3 C4 106.56(12) . .
C5 C3 C2 112.06(11) . .
C6 C3 C2 112.06(12) . .
C4 C3 C2 109.71(11) . .
C3 C4 H1 109.5 . .
C3 C4 H2 109.5 . .
H1 C4 H2 109.5 . .
C3 C4 H3 109.5 . .
H1 C4 H3 109.5 . .
H2 C4 H3 109.5 . .
C3 C5 H4 109.5 . .
C3 C5 H5 109.5 . .
H4 C5 H5 109.5 . .
C3 C5 H6 109.5 . .
H4 C5 H6 109.5 . .
H5 C5 H6 109.5 . .
C3 C6 H7 109.5 . .
C3 C6 H8 109.5 . .
H7 C6 H8 109.5 . .
C3 C6 H9 109.5 . .
H7 C6 H9 109.5 . .
H8 C6 H9 109.5 . .
C8 C7 C2 123.94(13) . .
C8 C7 H10 118.0 . .
C2 C7 H10 118.0 . .
C10 C8 C7 117.64(13) . .
C10 C8 C9 121.31(15) . .
C7 C8 C9 121.05(15) . .
C8 C9 H11 109.5 . .
C8 C9 H12 109.5 . .
H11 C9 H12 109.5 . .
C8 C9 H13 109.5 . .
H11 C9 H13 109.5 . .
H12 C9 H13 109.5 . .
C8 C10 C11 121.14(13) . .
C8 C10 H14 119.4 . .
C11 C10 H14 119.4 . .
C10 C11 C1 120.91(13) . .
C10 C11 C12 119.39(12) . .
C1 C11 C12 119.46(12) . .
N1 C12 C11 115.73(11) . .
N1 C12 H15 108.3 . .
C11 C12 H15 108.3 . .
N1 C12 H16 108.3 . .
C11 C12 H16 108.3 . .
H15 C12 H16 107.4 . .
N1 C13 C14 110.75(12) . .
N1 C13 H17 109.5 . .
C14 C13 H17 109.5 . .
N1 C13 H18 109.5 . .
C14 C13 H18 109.5 . .
H17 C13 H18 108.1 . .
N2 C14 C13 111.09(12) . .
N2 C14 H19 109.4 . .
C13 C14 H19 109.4 . .
N2 C14 H20 109.4 . .
C13 C14 H20 109.4 . .
H19 C14 H20 108.0 . .
N2 C15 H21 109.5 . .
N2 C15 H22 109.5 . .
H21 C15 H22 109.5 . .
N2 C15 H23 109.5 . .
H21 C15 H23 109.5 . .
H22 C15 H23 109.5 . .
N2 C16 C17 110.80(13) . .
N2 C16 H24 109.5 . .
C17 C16 H24 109.5 . .
N2 C16 H25 109.5 . .
C17 C16 H25 109.5 . .
H24 C16 H25 108.1 . .
N1 C17 C16 111.61(12) . .
N1 C17 H26 109.3 . .
C16 C17 H26 109.3 . .
N1 C17 H27 109.3 . .
C16 C17 H27 109.3 . .
H26 C17 H27 108.0 . .
C18 C18 O2 135.0(14) 12 .
C18 C18 O2 138.9(15) 11 .
C18 C18 O2 99.1(7) 2 .
O2 C18 C18 126.0(13) . 10
O1 Li1 O1 121.09(14) 3_665 .
O1 Li1 N1 132.81(14) 3_665 .
O1 Li1 N1 101.30(11) . .
O1 Li1 C1 145.30(13) 3_665 .
O1 Li1 C1 26.17(5) . .
N1 Li1 C1 81.02(9) . .
O1 Li1 Li1 34.66(9) 3_665 3_665
O1 Li1 Li1 92.57(8) . 3_665
N1 Li1 Li1 135.54(8) . 3_665
C1 Li1 Li1 118.71(9) . 3_665
O1 Li1 Li1 92.81(9) 3_665 2_655
O1 Li1 Li1 34.41(9) . 2_655
N1 Li1 Li1 115.79(11) . 2_655
C1 Li1 Li1 59.53(10) . 2_655
Li1 Li1 Li1 60.0 3_665 2_655

loop_
_geom_bond_atom_site_label_1
_geom_bond_atom_site_label_2
_geom_bond_distance
_geom_bond_site_symmetry_2
O1 C1 1.3358(16) .
O1 Li1 1.832(3) 2_655
O1 Li1 1.844(3) .
O2 C18 1.491(15) .
N1 C17 1.4718(18) .
N1 C13 1.4763(18) .
N1 C12 1.4814(18) .
N1 Li1 2.105(3) .
N2 C16 1.459(2) .
N2 C15 1.462(2) .
N2 C14 1.4648(19) .
C1 C11 1.4186(18) .
C1 C2 1.4233(18) .
C1 Li1 2.715(3) .
C2 C7 1.3986(19) .
C2 C3 1.5405(18) .
C3 C5 1.533(2) .
C3 C6 1.536(2) .
C3 C4 1.539(2) .
C4 H1 0.9800 .
C4 H2 0.9800 .
C4 H3 0.9800 .
C5 H4 0.9800 .
C5 H5 0.9800 .
C5 H6 0.9800 .
C6 H7 0.9800 .
C6 H8 0.9800 .
C6 H9 0.9800 .
C7 C8 1.393(2) .
C7 H10 0.9500 .
C8 C10 1.383(2) .
C8 C9 1.511(2) .
C9 H11 0.9800 .
C9 H12 0.9800 .
C9 H13 0.9800 .
C10 C11 1.391(2) .
C10 H14 0.9500 .
C11 C12 1.505(2) .
C12 H15 0.9900 .
C12 H16 0.9900 .
C13 C14 1.517(2) .
C13 H17 0.9900 .
C13 H18 0.9900 .
C14 H19 0.9900 .
C14 H20 0.9900 .
C15 H21 0.9800 .
C15 H22 0.9800 .
C15 H23 0.9800 .
C16 C17 1.511(2) .
C16 H24 0.9900 .
C16 H25 0.9900 .
C17 H26 0.9900 .
C17 H27 0.9900 .
C18 C18 1.047(18) 12
C18 C18 1.047(18) 11
C18 C18 1.35(2) 2
C18 C18 1.35(2) 3
C18 C18 1.71(2) 10
Li1 O1 1.832(3) 3_665
Li1 Li1 3.028(4) 3_665
Li1 Li1 3.028(4) 2_655
